data_4120709
loop_
_publ_author_name
'Stephan Salzinger'
'Benedikt S. Soller'
'Andriy Plikhta'
'Uwe B. Seemann'
'Eberhardt Herdtweck'
'Bernhard Rieger'

_publ_contact_author_address
;
       Department Chemie,
       Lehrstuhl f\"ur Anorganische Chemie,
       Technische Universit\"at M\"unchen,
       Lichtenbergstrasse 4,
       D-85747 Garching bei M\"unchen,
       Germany.
;
_publ_contact_author_email eberhardt.herdtweck@ch.tum.de
_publ_contact_author_fax '+49(0)89 289 13473'
_publ_contact_author_name
;
       Dr. Eberhardt Herdtweck
;
_publ_contact_author_phone '+49(0)89 289 13143'
_publ_section_title
;
 Mechanistic Studies on Initiation and Propagation of Rare Earth
 Metal-Mediated Group Transfer Polymerization of Vinylphosphonates
;
_journal_name_full 'Journal of the American Chemical Society'
_journal_page_first 13030
_journal_page_last 13040
_journal_paper_doi 10.1021/ja404457f
_journal_volume 135
_journal_year 2013
_chemical_formula_moiety 'C21 H30 O3 P Y'
_chemical_formula_sum 'C21 H30 O3 P Y'
_chemical_formula_weight 450.33
_chemical_name_systematic ?
_space_group_IT_number 14
_symmetry_cell_setting monoclinic
_symmetry_Int_Tables_number 14
_symmetry_space_group_name_Hall '-P 2yn'
_symmetry_space_group_name_H-M 'P 1 21/n 1'
_atom_sites_solution_hydrogens geom
_atom_sites_solution_primary direct
_atom_sites_solution_secondary difmap
_audit_creation_date 24-Nov-11
_audit_creation_method 'PLATON <TABLE ACC> option'
_audit_update_record
;
   24-Nov-11  Updated by the Author E.H.
              Text writing by E.H.
              Checkcif    OK
   22-Mar-13  Updated by the Author E.H.
;
_cell_angle_alpha 90
_cell_angle_beta 101.516(2)
_cell_angle_gamma 90
_cell_formula_units_Z 4
_cell_length_a 11.5091(4)
_cell_length_b 8.2872(3)
_cell_length_c 22.6167(8)
_cell_measurement_reflns_used 9637
_cell_measurement_temperature 123(1)
_cell_measurement_theta_max 25.36
_cell_measurement_theta_min 1.84
_cell_volume 2113.72(13)
_computing_cell_refinement 'SAINT (Bruker, 2008b)'
_computing_data_collection 'APEX II Control Software (Bruker, 2008a)'
_computing_data_reduction 'SAINT (Bruker, 2008b)'
_computing_molecular_graphics 'PLATON (Spek, 2010)'
_computing_publication_material 'PLATON (Spek, 2010)'
_computing_structure_refinement 'SHELXL97 (Sheldrick, 1998)'
_computing_structure_solution 'SIR92 (Altomare, 1994)'
_diffrn_ambient_temperature 123(1)
_diffrn_detector ' CCD plate '
_diffrn_detector_area_resol_mean 16
_diffrn_measured_fraction_theta_full 0.997
_diffrn_measured_fraction_theta_max 0.997
_diffrn_measurement_device ' \k-geometry diffractometer '
_diffrn_measurement_device_type ' Bruker APEX-II CCD '
_diffrn_measurement_method ' phi- and omega-rotation '
_diffrn_radiation_monochromator graphite
_diffrn_radiation_source 'rotating anode FR591'
_diffrn_radiation_type 'Mo K\a'
_diffrn_radiation_wavelength 0.71073
_diffrn_reflns_av_R_equivalents 0.0411
_diffrn_reflns_av_sigmaI/netI 0.0160
_diffrn_reflns_limit_h_max 13
_diffrn_reflns_limit_h_min -13
_diffrn_reflns_limit_k_max 9
_diffrn_reflns_limit_k_min -9
_diffrn_reflns_limit_l_max 27
_diffrn_reflns_limit_l_min -27
_diffrn_reflns_number 75310
_diffrn_reflns_theta_full 25.36
_diffrn_reflns_theta_max 25.36
_diffrn_reflns_theta_min 1.84
_diffrn_standards_decay_% 0
_exptl_absorpt_coefficient_mu 2.851
_exptl_absorpt_correction_T_max 0.7452
_exptl_absorpt_correction_T_min 0.3668
_exptl_absorpt_correction_type multi-scan
_exptl_absorpt_process_details 'SADABS, Bruker, 2008b'
_exptl_crystal_colour colorless
_exptl_crystal_density_diffrn 1.415
_exptl_crystal_density_meas ?
_exptl_crystal_density_method none
_exptl_crystal_description fragment
_exptl_crystal_F_000 936
_exptl_crystal_size_max 0.51
_exptl_crystal_size_mid 0.41
_exptl_crystal_size_min 0.18
_refine_diff_density_max 2.975
_refine_diff_density_min -0.862
_refine_diff_density_rms 0.093
_refine_ls_extinction_method none
_refine_ls_goodness_of_fit_ref 1.074
_refine_ls_hydrogen_treatment constr
_refine_ls_matrix_type full
_refine_ls_number_parameters 238
_refine_ls_number_reflns 3849
_refine_ls_number_restraints 0
_refine_ls_restrained_S_all 1.074
_refine_ls_R_factor_all 0.0485
_refine_ls_R_factor_gt 0.0446
_refine_ls_shift/su_max 0.000
_refine_ls_shift/su_mean 0.000
_refine_ls_structure_factor_coef Fsqd
_refine_ls_weighting_details 'w=1/[\s^2^(Fo^2^)+(0.0637P)^2^+5.8032P] where P=(Fo^2^+2Fc^2^)/3'
_refine_ls_weighting_scheme sigma
_refine_ls_wR_factor_gt 0.1182
_refine_ls_wR_factor_ref 0.1211
_reflns_number_gt 3531
_reflns_number_total 3849
_reflns_threshold_expression I>2\s(I)
_cod_data_source_file ja404457f_si_003.cif
_cod_data_source_block Compound_Cp3Y(DEEP
_cod_depositor_comments
;
The following automatic conversions were performed:

'_exptl_crystal_density_meas' value 'none' was changed to '?' - the
value is perceived as not measured.

Automatic conversion script
Id: cif_fix_values 3008 2015-01-20 13:52:24Z robertas 
;
_cod_original_sg_symbol_H-M 'P 21/n'
_cod_database_code 4120709

loop_
_symmetry_equiv_pos_site_id
_symmetry_equiv_pos_as_xyz
1 x,y,z
2 1/2-x,1/2+y,1/2-z
3 -x,-y,-z
4 1/2+x,1/2-y,1/2+z

loop_
_atom_site_aniso_label
_atom_site_aniso_U_11
_atom_site_aniso_U_22
_atom_site_aniso_U_33
_atom_site_aniso_U_23
_atom_site_aniso_U_13
_atom_site_aniso_U_12
Y1 0.0240(2) 0.0206(2) 0.0191(2) 0.0011(1) 0.0046(1) 0.0013(1)
P1 0.0312(5) 0.0356(6) 0.0297(5) -0.0005(4) 0.0068(4) 0.0022(4)
O1 0.0299(14) 0.0306(14) 0.0313(14) -0.0014(11) 0.0051(11) -0.0019(11)
O2 0.0388(16) 0.0458(17) 0.0327(15) 0.0031(13) 0.0157(12) 0.0068(13)
O3 0.0438(17) 0.0397(17) 0.0372(16) 0.0036(13) 0.0139(13) 0.0013(13)
C1 0.043(2) 0.051(3) 0.0229(19) 0.0061(18) 0.0165(17) 0.012(2)
C2 0.065(3) 0.052(3) 0.042(3) 0.009(2) 0.022(2) 0.001(2)
C3 0.047(3) 0.054(3) 0.033(2) -0.014(2) 0.013(2) 0.014(2)
C4 0.053(3) 0.047(3) 0.035(2) -0.003(2) 0.016(2) 0.007(2)
C5 0.039(2) 0.031(2) 0.040(2) 0.0004(18) 0.0076(18) 0.0084(18)
C6 0.040(3) 0.040(2) 0.046(3) -0.005(2) -0.005(2) 0.0009(19)
C7 0.029(2) 0.059(3) 0.034(2) -0.008(2) 0.0128(18) -0.004(2)
C8 0.034(2) 0.047(3) 0.033(2) 0.0055(19) 0.0164(17) 0.0152(19)
C9 0.036(2) 0.034(2) 0.040(2) -0.0086(18) 0.0212(18) 0.0008(17)
C10 0.038(2) 0.048(3) 0.0216(18) -0.0032(17) 0.0086(16) 0.0100(19)
C11 0.049(3) 0.039(2) 0.035(2) 0.0024(18) 0.024(2) -0.0034(19)
C12 0.054(3) 0.055(3) 0.035(2) 0.015(2) 0.025(2) 0.020(2)
C13 0.040(2) 0.054(3) 0.032(2) 0.012(2) 0.0116(18) -0.008(2)
C14 0.061(3) 0.030(2) 0.031(2) 0.0103(17) 0.024(2) 0.0078(19)
C15 0.036(2) 0.068(3) 0.028(2) 0.026(2) 0.0072(18) 0.007(2)
C16 0.074(3) 0.042(3) 0.0199(19) 0.0015(18) 0.007(2) -0.006(2)
C17 0.048(3) 0.022(2) 0.078(4) -0.006(2) 0.032(3) 0.0027(18)
C18 0.046(2) 0.027(2) 0.039(2) -0.0069(17) 0.0063(19) -0.0029(18)
C19 0.041(2) 0.026(2) 0.042(2) 0.0011(17) 0.0106(19) -0.0050(17)
C20 0.073(3) 0.024(2) 0.043(3) 0.0103(18) -0.009(2) -0.001(2)
C21 0.037(2) 0.023(2) 0.094(4) 0.006(2) -0.010(3) 0.0065(18)

loop_
_atom_site_label
_atom_site_type_symbol
_atom_site_thermal_displace_type
_atom_site_fract_x
_atom_site_fract_y
_atom_site_fract_z
_atom_site_occupancy
_atom_site_U_iso_or_equiv
_atom_site_calc_flag
_atom_site_refinement_flags
Y1 Y Uani 0.49926(3) 0.22276(4) 0.16600(1) 1.000 0.0212(1) . .
P1 P Uani 0.21164(9) 0.05933(13) 0.08327(5) 1.000 0.0321(3) . .
O1 O Uani 0.3225(2) 0.1544(3) 0.10460(12) 1.000 0.0307(8) . .
O2 O Uani 0.1399(3) 0.1232(4) 0.02153(13) 1.000 0.0379(9) . .
O3 O Uani 0.1194(3) 0.0669(4) 0.12516(13) 1.000 0.0394(10) . .
C1 C Uani 0.1955(4) 0.1423(6) -0.03086(17) 1.000 0.0376(14) . .
C2 C Uani 0.2274(5) 0.3127(6) -0.0404(2) 1.000 0.0514(17) . .
C3 C Uani 0.0948(4) 0.2223(6) 0.1536(2) 1.000 0.0440(16) . .
C4 C Uani 0.0156(4) 0.3283(6) 0.1114(2) 1.000 0.0440(16) . .
C5 C Uani 0.2384(4) -0.1523(5) 0.0747(2) 1.000 0.0367(12) . .
C6 C Uani 0.1287(4) -0.2560(6) 0.0573(2) 1.000 0.0439(16) . .
C7 C Uani 0.7183(4) 0.1685(6) 0.13926(19) 1.000 0.0398(14) . .
C8 C Uani 0.6725(4) 0.0143(5) 0.14595(19) 1.000 0.0367(14) . .
C9 C Uani 0.5752(4) -0.0108(5) 0.09910(19) 1.000 0.0348(12) . .
C10 C Uani 0.5622(4) 0.1271(5) 0.06153(17) 1.000 0.0355(13) . .
C11 C Uani 0.6519(4) 0.2350(5) 0.0862(2) 1.000 0.0388(14) . .
C12 C Uani 0.4007(4) 0.1644(6) 0.2667(2) 1.000 0.0458(16) . .
C13 C Uani 0.3906(4) 0.0202(6) 0.23572(19) 1.000 0.0414(14) . .
C14 C Uani 0.5030(4) -0.0412(5) 0.23723(18) 1.000 0.0386(14) . .
C15 C Uani 0.5855(4) 0.0667(6) 0.26962(19) 1.000 0.0439(14) . .
C16 C Uani 0.5205(5) 0.1951(6) 0.28825(18) 1.000 0.0456(15) . .
C17 C Uani 0.4158(4) 0.5082(5) 0.2013(3) 1.000 0.0466(18) . .
C18 C Uani 0.5394(4) 0.5238(5) 0.2120(2) 1.000 0.0376(12) . .
C19 C Uani 0.5734(4) 0.5321(5) 0.15624(19) 1.000 0.0360(12) . .
C20 C Uani 0.4703(5) 0.5177(5) 0.1111(2) 1.000 0.0495(16) . .
C21 C Uani 0.3740(4) 0.5034(5) 0.1398(3) 1.000 0.0545(16) . .
H11 H Uiso 0.14030 0.10300 -0.06730 1.000 0.0450 calc R
H12 H Uiso 0.26790 0.07510 -0.02520 1.000 0.0450 calc R
H21 H Uiso 0.15620 0.38020 -0.04530 1.000 0.0770 calc R
H22 H Uiso 0.26110 0.32010 -0.07690 1.000 0.0770 calc R
H23 H Uiso 0.28580 0.35010 -0.00550 1.000 0.0770 calc R
H31 H Uiso 0.05800 0.19920 0.18870 1.000 0.0530 calc R
H32 H Uiso 0.17060 0.27910 0.16860 1.000 0.0530 calc R
H41 H Uiso 0.05390 0.35730 0.07780 1.000 0.0660 calc R
H42 H Uiso -0.00080 0.42640 0.13250 1.000 0.0660 calc R
H43 H Uiso -0.05890 0.27170 0.09570 1.000 0.0660 calc R
H51 H Uiso 0.28720 -0.16520 0.04360 1.000 0.0440 calc R
H52 H Uiso 0.28540 -0.19330 0.11330 1.000 0.0440 calc R
H61 H Uiso 0.08600 -0.25880 0.09060 1.000 0.0660 calc R
H62 H Uiso 0.15190 -0.36590 0.04850 1.000 0.0660 calc R
H63 H Uiso 0.07720 -0.21060 0.02140 1.000 0.0660 calc R
H71 H Uiso 0.78250 0.21870 0.16580 1.000 0.0480 calc R
H81 H Uiso 0.70260 -0.06040 0.17710 1.000 0.0440 calc R
H91 H Uiso 0.52640 -0.10420 0.09340 1.000 0.0420 calc R
H101 H Uiso 0.50330 0.14340 0.02610 1.000 0.0430 calc R
H111 H Uiso 0.66580 0.33690 0.06970 1.000 0.0470 calc R
H121 H Uiso 0.33680 0.23130 0.27240 1.000 0.0550 calc R
H131 H Uiso 0.31830 -0.02900 0.21650 1.000 0.0490 calc R
H141 H Uiso 0.52100 -0.13950 0.21940 1.000 0.0460 calc R
H151 H Uiso 0.66930 0.05570 0.27760 1.000 0.0530 calc R
H161 H Uiso 0.55290 0.28610 0.31130 1.000 0.0550 calc R
H171 H Uiso 0.36870 0.50200 0.23130 1.000 0.0560 calc R
H181 H Uiso 0.59100 0.52800 0.25040 1.000 0.0450 calc R
H191 H Uiso 0.65200 0.54520 0.14990 1.000 0.0430 calc R
H201 H Uiso 0.46680 0.51770 0.06880 1.000 0.0590 calc R
H211 H Uiso 0.29330 0.49230 0.12020 1.000 0.0650 calc R

loop_
_atom_type_symbol
_atom_type_description
_atom_type_scat_dispersion_real
_atom_type_scat_dispersion_imag
_atom_type_scat_source
Y Y -2.7962 3.5667 'International Tables Vol C Tables 4.2.6.8 and 6.1.1.4'
P P 0.1023 0.0942 'International Tables Vol C Tables 4.2.6.8 and 6.1.1.4'
O O 0.0106 0.0060 'International Tables Vol C Tables 4.2.6.8 and 6.1.1.4'
H H 0.0000 0.0000 'International Tables Vol C Tables 4.2.6.8 and 6.1.1.4'
C C 0.0033 0.0016 'International Tables Vol C Tables 4.2.6.8 and 6.1.1.4'

loop_
_geom_angle_atom_site_label_1
_geom_angle_atom_site_label_2
_geom_angle_atom_site_label_3
_geom_angle
_geom_angle_publ_flag
O1 Y1 C7 124.67(11) yes
O1 Y1 C8 109.30(11) yes
O1 Y1 C9 80.29(12) yes
O1 Y1 C10 76.13(11) yes
O1 Y1 C11 102.51(11) yes
O1 Y1 C12 89.74(12) yes
O1 Y1 C13 75.40(11) yes
O1 Y1 C14 93.87(11) yes
O1 Y1 C15 122.53(12) yes
O1 Y1 C16 118.73(14) yes
O1 Y1 C17 94.00(13) yes
O1 Y1 C18 121.54(12) yes
O1 Y1 C19 115.95(11) yes
O1 Y1 C20 86.15(13) yes
O1 Y1 C21 73.37(13) yes
C7 Y1 C8 29.60(14) yes
C7 Y1 C9 49.19(14) yes
C7 Y1 C10 49.16(13) yes
C7 Y1 C11 29.48(13) yes
C7 Y1 C12 133.99(13) yes
C7 Y1 C13 124.46(14) yes
C7 Y1 C14 95.30(14) yes
C7 Y1 C15 85.28(14) yes
C7 Y1 C16 107.95(15) yes
C7 Y1 C17 126.75(14) yes
C7 Y1 C18 98.16(14) yes
C7 Y1 C19 79.63(14) yes
C7 Y1 C20 94.62(16) yes
C7 Y1 C21 123.96(15) yes
C8 Y1 C9 29.65(13) yes
C8 Y1 C10 49.11(13) yes
C8 Y1 C11 48.45(13) yes
C8 Y1 C12 117.03(13) yes
C8 Y1 C13 97.95(13) yes
C8 Y1 C14 70.39(13) yes
C8 Y1 C15 71.76(13) yes
C8 Y1 C16 101.13(14) yes
C8 Y1 C17 154.58(14) yes
C8 Y1 C18 124.75(14) yes
C8 Y1 C19 109.23(13) yes
C8 Y1 C20 121.00(15) yes
C8 Y1 C21 150.19(15) yes
C9 Y1 C10 30.18(12) yes
C9 Y1 C11 48.87(13) yes
C9 Y1 C12 124.28(14) yes
C9 Y1 C13 96.77(13) yes
C9 Y1 C14 77.68(13) yes
C9 Y1 C15 92.24(14) yes
C9 Y1 C16 122.09(14) yes
C9 Y1 C17 162.59(16) yes
C9 Y1 C18 145.53(14) yes
C9 Y1 C19 119.09(13) yes
C9 Y1 C20 114.17(13) yes
C9 Y1 C21 134.52(16) yes
C10 Y1 C11 29.47(13) yes
C10 Y1 C12 151.89(14) yes
C10 Y1 C13 123.13(13) yes
C10 Y1 C14 107.76(12) yes
C10 Y1 C15 120.04(13) yes
C10 Y1 C16 150.06(14) yes
C10 Y1 C17 132.49(16) yes
C10 Y1 C18 123.17(13) yes
C10 Y1 C19 93.54(13) yes
C10 Y1 C20 84.01(13) yes
C10 Y1 C21 106.21(16) yes
C11 Y1 C12 163.42(13) yes
C11 Y1 C13 144.49(13) yes
C11 Y1 C14 118.77(13) yes
C11 Y1 C15 114.55(14) yes
C11 Y1 C16 136.35(15) yes
C11 Y1 C17 117.78(14) yes
C11 Y1 C18 97.78(13) yes
C11 Y1 C19 70.24(13) yes
C11 Y1 C20 72.89(14) yes
C11 Y1 C21 101.75(15) yes
C12 Y1 C13 28.77(14) yes
C12 Y1 C14 48.25(14) yes
C12 Y1 C15 48.88(14) yes
C12 Y1 C16 29.19(15) yes
C12 Y1 C17 71.74(16) yes
C12 Y1 C18 84.94(14) yes
C12 Y1 C19 114.54(14) yes
C12 Y1 C20 119.67(15) yes
C12 Y1 C21 92.39(16) yes
C13 Y1 C14 29.25(14) yes
C13 Y1 C15 48.80(14) yes
C13 Y1 C16 48.14(14) yes
C13 Y1 C17 97.67(15) yes
C13 Y1 C18 113.70(14) yes
C13 Y1 C19 143.27(13) yes
C13 Y1 C20 140.71(16) yes
C13 Y1 C21 111.12(15) yes
C14 Y1 C15 30.05(14) yes
C14 Y1 C16 49.05(13) yes
C14 Y1 C17 119.32(16) yes
C14 Y1 C18 122.26(13) yes
C14 Y1 C19 147.03(13) yes
C14 Y1 C20 167.90(14) yes
C14 Y1 C21 139.37(15) yes
C15 Y1 C16 30.18(15) yes
C15 Y1 C17 104.60(17) yes
C15 Y1 C18 95.94(14) yes
C15 Y1 C19 117.15(14) yes
C15 Y1 C20 144.82(14) yes
C15 Y1 C21 133.19(17) yes
C16 Y1 C17 75.10(17) yes
C16 Y1 C18 73.44(14) yes
C16 Y1 C19 101.21(14) yes
C16 Y1 C20 120.83(14) yes
C16 Y1 C21 103.11(18) yes
C17 Y1 C18 29.84(14) yes
C17 Y1 C19 48.93(14) yes
C17 Y1 C20 48.69(16) yes
C17 Y1 C21 29.20(19) yes
C18 Y1 C19 29.76(13) yes
C18 Y1 C20 49.16(13) yes
C18 Y1 C21 48.89(15) yes
C19 Y1 C20 29.90(14) yes
C19 Y1 C21 48.94(14) yes
C20 Y1 C21 29.59(16) yes
O1 P1 O2 111.95(17) yes
O1 P1 O3 115.06(17) yes
O1 P1 C5 113.29(19) yes
O2 P1 O3 103.10(18) yes
O2 P1 C5 107.8(2) yes
O3 P1 C5 104.9(2) yes
Y1 O1 P1 157.24(17) yes
P1 O2 C1 121.4(3) yes
P1 O3 C3 120.5(3) yes
O2 C1 C2 112.4(4) yes
O3 C3 C4 112.5(4) yes
P1 C5 C6 115.5(3) yes
Y1 C7 C8 75.2(3) yes
Y1 C7 C11 75.9(3) yes
C8 C7 C11 107.4(4) no
Y1 C8 C7 75.2(3) yes
Y1 C8 C9 73.7(3) yes
C7 C8 C9 108.4(4) no
Y1 C9 C8 76.6(3) yes
Y1 C9 C10 75.6(2) yes
C8 C9 C10 108.0(4) no
Y1 C10 C9 74.3(2) yes
Y1 C10 C11 76.7(2) yes
C9 C10 C11 107.3(4) no
Y1 C11 C7 74.6(3) yes
Y1 C11 C10 73.8(3) yes
C7 C11 C10 108.9(4) no
Y1 C12 C13 75.0(3) yes
Y1 C12 C16 73.6(3) yes
C13 C12 C16 108.3(4) no
Y1 C13 C12 76.2(3) yes
Y1 C13 C14 73.2(3) yes
C12 C13 C14 108.8(4) no
Y1 C14 C13 77.6(3) yes
Y1 C14 C15 74.0(3) yes
C13 C14 C15 108.1(4) no
Y1 C15 C14 76.0(2) yes
Y1 C15 C16 76.8(3) yes
C14 C15 C16 107.0(4) no
Y1 C16 C12 77.2(3) yes
Y1 C16 C15 73.0(2) yes
C12 C16 C15 107.7(4) no
Y1 C17 C18 74.1(3) yes
Y1 C17 C21 75.7(3) yes
C18 C17 C21 108.4(5) no
Y1 C18 C17 76.1(3) yes
Y1 C18 C19 75.8(2) yes
C17 C18 C19 107.9(4) no
Y1 C19 C18 74.4(2) yes
Y1 C19 C20 75.3(2) yes
C18 C19 C20 107.7(4) no
Y1 C20 C19 74.8(2) yes
Y1 C20 C21 75.5(3) yes
C19 C20 C21 107.6(4) no
Y1 C21 C17 75.1(3) yes
Y1 C21 C20 75.0(3) yes
C17 C21 C20 108.5(4) no
O2 C1 H11 109.00 no
O2 C1 H12 109.00 no
C2 C1 H11 109.00 no
C2 C1 H12 109.00 no
H11 C1 H12 108.00 no
C1 C2 H21 109.00 no
C1 C2 H22 109.00 no
C1 C2 H23 109.00 no
H21 C2 H22 109.00 no
H21 C2 H23 110.00 no
H22 C2 H23 110.00 no
O3 C3 H31 109.00 no
O3 C3 H32 109.00 no
C4 C3 H31 109.00 no
C4 C3 H32 109.00 no
H31 C3 H32 108.00 no
C3 C4 H41 109.00 no
C3 C4 H42 110.00 no
C3 C4 H43 109.00 no
H41 C4 H42 110.00 no
H41 C4 H43 109.00 no
H42 C4 H43 110.00 no
P1 C5 H51 108.00 no
P1 C5 H52 108.00 no
C6 C5 H51 108.00 no
C6 C5 H52 108.00 no
H51 C5 H52 108.00 no
C5 C6 H61 110.00 no
C5 C6 H62 109.00 no
C5 C6 H63 109.00 no
H61 C6 H62 109.00 no
H61 C6 H63 109.00 no
H62 C6 H63 109.00 no
Y1 C7 H71 115.00 no
C8 C7 H71 126.00 no
C11 C7 H71 126.00 no
Y1 C8 H81 117.00 no
C7 C8 H81 126.00 no
C9 C8 H81 126.00 no
Y1 C9 H91 114.00 no
C8 C9 H91 126.00 no
C10 C9 H91 126.00 no
Y1 C10 H101 115.00 no
C9 C10 H101 126.00 no
C11 C10 H101 126.00 no
Y1 C11 H111 118.00 no
C7 C11 H111 125.00 no
C10 C11 H111 126.00 no
Y1 C12 H121 118.00 no
C13 C12 H121 126.00 no
C16 C12 H121 126.00 no
Y1 C13 H131 117.00 no
C12 C13 H131 126.00 no
C14 C13 H131 126.00 no
Y1 C14 H141 115.00 no
C13 C14 H141 126.00 no
C15 C14 H141 126.00 no
Y1 C15 H151 113.00 no
C14 C15 H151 127.00 no
C16 C15 H151 126.00 no
Y1 C16 H161 116.00 no
C12 C16 H161 126.00 no
C15 C16 H161 126.00 no
Y1 C17 H171 116.00 no
C18 C17 H171 126.00 no
C21 C17 H171 126.00 no
Y1 C18 H181 114.00 no
C17 C18 H181 126.00 no
C19 C18 H181 126.00 no
Y1 C19 H191 116.00 no
C18 C19 H191 126.00 no
C20 C19 H191 126.00 no
Y1 C20 H201 116.00 no
C19 C20 H201 126.00 no
C21 C20 H201 126.00 no
Y1 C21 H211 116.00 no
C17 C21 H211 126.00 no
C20 C21 H211 126.00 no

loop_
_geom_bond_atom_site_label_1
_geom_bond_atom_site_label_2
_geom_bond_distance
_geom_bond_publ_flag
Y1 O1 2.294(2) yes
Y1 C7 2.744(5) yes
Y1 C8 2.743(4) yes
Y1 C9 2.707(4) yes
Y1 C10 2.724(4) yes
Y1 C11 2.760(5) yes
Y1 C12 2.782(5) yes
Y1 C13 2.767(5) yes
Y1 C14 2.712(4) yes
Y1 C15 2.687(4) yes
Y1 C16 2.736(4) yes
Y1 C17 2.732(5) yes
Y1 C18 2.707(4) yes
Y1 C19 2.725(4) yes
Y1 C20 2.732(4) yes
Y1 C21 2.738(4) yes
P1 O1 1.495(3) yes
P1 O2 1.566(3) yes
P1 O3 1.559(3) yes
P1 C5 1.798(4) yes
O2 C1 1.463(5) yes
O3 C3 1.492(6) yes
C1 C2 1.486(7) no
C3 C4 1.472(7) no
C5 C6 1.513(7) no
C7 C8 1.402(6) no
C7 C11 1.401(6) no
C8 C9 1.395(6) no
C9 C10 1.414(6) no
C10 C11 1.395(6) no
C12 C13 1.378(7) no
C12 C16 1.391(7) no
C13 C14 1.384(7) no
C14 C15 1.400(6) no
C15 C16 1.413(7) no
C17 C18 1.401(7) no
C17 C21 1.379(9) no
C18 C19 1.395(6) no
C19 C20 1.407(7) no
C20 C21 1.397(8) no
C1 H11 0.9900 no
C1 H12 0.9900 no
C2 H21 0.9800 no
C2 H22 0.9800 no
C2 H23 0.9800 no
C3 H31 0.9900 no
C3 H32 0.9900 no
C4 H41 0.9800 no
C4 H42 0.9800 no
C4 H43 0.9800 no
C5 H51 0.9900 no
C5 H52 0.9900 no
C6 H61 0.9800 no
C6 H62 0.9800 no
C6 H63 0.9800 no
C7 H71 0.9500 no
C8 H81 0.9500 no
C9 H91 0.9500 no
C10 H101 0.9500 no
C11 H111 0.9500 no
C12 H121 0.9500 no
C13 H131 0.9500 no
C14 H141 0.9500 no
C15 H151 0.9500 no
C16 H161 0.9500 no
C17 H171 0.9500 no
C18 H181 0.9500 no
C19 H191 0.9500 no
C20 H201 0.9500 no
C21 H211 0.9500 no
